data_7247281
loop_
_publ_author_name
'Alfuth, Jan'
'Jeannin, Olivier'
'Fourmigu\'e, Marc'

_publ_section_title
;
 Chalcogen bonding interactions in a series of aromatic selenocyanates
;
_journal_issue 37
_journal_name_full CrystEngComm
_journal_page_first 5316
_journal_page_last 5323
_journal_paper_doi 10.1039/D3CE00745F
_journal_volume 25
_journal_year 2023
_chemical_formula_moiety 'C8 H4 N2 Se2'
_chemical_formula_sum 'C8 H4 N2 Se2'
_chemical_formula_weight 286.05
_space_group_IT_number 62
_space_group_name_Hall '-P 2ac 2n'
_space_group_name_H-M_alt 'P n m a'
_symmetry_cell_setting orthorhombic
_symmetry_Int_Tables_number 62
_symmetry_space_group_name_Hall '-P 2ac 2n'
_symmetry_space_group_name_H-M 'P n m a'
_atom_sites_solution_hydrogens geom
_atom_sites_solution_primary dual
_audit_conform_dict_location ftp://ftp.iucr.org/pub/cif_core.dic
_audit_conform_dict_name cif_core.dic
_audit_conform_dict_version 2.4.3
_audit_creation_date 2021-11-29T16:07:28-00:00
_audit_creation_method 'WinGX routine CIF_UPDATE'
_audit_update_record
;
2023-08-29 deposited with the CCDC.	2023-08-30 downloaded from the CCDC.
;
_cell_angle_alpha 90
_cell_angle_beta 90
_cell_angle_gamma 90
_cell_formula_units_Z 4
_cell_length_a 11.563(6)
_cell_length_b 17.139(8)
_cell_length_c 4.8436(19)
_cell_measurement_reflns_used 894
_cell_measurement_temperature 293(2)
_cell_measurement_theta_max 24.6
_cell_measurement_theta_min 3.52
_cell_measurement_wavelength 0.71073
_cell_volume 959.9(8)
_computing_cell_refinement 'Bruker APEX2 (Bruker, 2014)'
_computing_data_collection 'Bruker APEX2 (Bruker, 2014)'
_computing_data_reduction 'Bruker APEX2 (Bruker, 2014)'
_computing_molecular_graphics 'Ortep for Windows (Farrugia, 2012)'
_computing_publication_material 'WinGX publication routines (Farrugia, 2012)'
_computing_structure_refinement 'SHELXL-2014/7 (Sheldrick, 2014)'
_diffrn_ambient_temperature 293(2)
_diffrn_detector CCD-LDI-APEX2
_diffrn_measured_fraction_theta_full 0.998
_diffrn_measured_fraction_theta_max 0.991
_diffrn_measurement_device_type 'APEXII Bruker-AXS'
_diffrn_measurement_method 'CCD rotation images, thin slices'
_diffrn_orient_matrix_UB_11 -0.063412
_diffrn_orient_matrix_UB_12 -0.039673
_diffrn_orient_matrix_UB_13 0.00171
_diffrn_orient_matrix_UB_21 -0.058812
_diffrn_orient_matrix_UB_22 0.042775
_diffrn_orient_matrix_UB_23 -0.002105
_diffrn_orient_matrix_UB_31 0.000075
_diffrn_orient_matrix_UB_32 -0.000765
_diffrn_orient_matrix_UB_33 -0.20644
_diffrn_radiation_probe x-ray
_diffrn_radiation_source 'fine-focus sealed tube'
_diffrn_radiation_type MoK\a
_diffrn_radiation_wavelength 0.71073
_diffrn_reflns_av_R_equivalents 0.0792
_diffrn_reflns_av_unetI/netI 0.0805
_diffrn_reflns_Laue_measured_fraction_full 0.998
_diffrn_reflns_Laue_measured_fraction_max 0.991
_diffrn_reflns_limit_h_max 7
_diffrn_reflns_limit_h_min -14
_diffrn_reflns_limit_k_max 21
_diffrn_reflns_limit_k_min -22
_diffrn_reflns_limit_l_max 5
_diffrn_reflns_limit_l_min -6
_diffrn_reflns_number 5309
_diffrn_reflns_point_group_measured_fraction_full 0.998
_diffrn_reflns_point_group_measured_fraction_max 0.991
_diffrn_reflns_theta_full 25.242
_diffrn_reflns_theta_max 27.46
_diffrn_reflns_theta_min 3.524
_diffrn_standards_number 0
_exptl_absorpt_coefficient_mu 7.648
_exptl_absorpt_correction_T_max 0.858
_exptl_absorpt_correction_T_min 0.582
_exptl_absorpt_correction_type multi-scan
_exptl_absorpt_process_details
;
  [Sheldrick, G.M. (2002). SADABS Bruker AXS Inc., Madison, Wisconsin, USA]
;
_exptl_crystal_colour colorless
_exptl_crystal_density_diffrn 1.979
_exptl_crystal_density_method 'not measured'
_exptl_crystal_description prism
_exptl_crystal_F_000 536
_exptl_crystal_size_max 0.15
_exptl_crystal_size_mid 0.06
_exptl_crystal_size_min 0.02
_refine_diff_density_max 1.056
_refine_diff_density_min -1.424
_refine_diff_density_rms 0.24
_refine_ls_extinction_method none
_refine_ls_goodness_of_fit_ref 1.049
_refine_ls_hydrogen_treatment constr
_refine_ls_matrix_type full
_refine_ls_number_constraints 0
_refine_ls_number_parameters 58
_refine_ls_number_reflns 1132
_refine_ls_number_restraints 0
_refine_ls_restrained_S_all 1.049
_refine_ls_R_factor_all 0.1206
_refine_ls_R_factor_gt 0.0688
_refine_ls_shift/su_max 0
_refine_ls_shift/su_mean 0
_refine_ls_structure_factor_coef Fsqd
_refine_ls_weighting_details 'w=1/[\s^2^(Fo^2^)+(0.1224P)^2^] where P=(Fo^2^+2Fc^2^)/3'
_refine_ls_weighting_scheme calc
_refine_ls_wR_factor_gt 0.1798
_refine_ls_wR_factor_ref 0.2156
_reflns_Friedel_coverage 0
_reflns_number_gt 672
_reflns_number_total 1132
_reflns_threshold_expression 'I > 2\s(I)'
_cod_data_source_file d3ce00745f2.cif
_cod_data_source_block shelx_CCDC1
_cod_depositor_comments 'Adding full bibliography for 7247280--7247285.cif.'
_cod_database_code 7247281

loop_
_symmetry_equiv_pos_as_xyz
'x, y, z'
'-x+1/2, -y, z+1/2'
'-x, y+1/2, -z'
'x+1/2, -y+1/2, -z+1/2'
'-x, -y, -z'
'x-1/2, y, -z-1/2'
'x, -y-1/2, z'
'-x-1/2, y-1/2, z-1/2'

loop_
_atom_site_label
_atom_site_type_symbol
_atom_site_fract_x
_atom_site_fract_y
_atom_site_fract_z
_atom_site_U_iso_or_equiv
_atom_site_adp_type
_atom_site_occupancy
_atom_site_site_symmetry_order
_atom_site_calc_flag
_atom_site_refinement_flags_posn
_atom_site_refinement_flags_adp
_atom_site_refinement_flags_occupancy
_atom_site_disorder_assembly
_atom_site_disorder_group
C1 C 0.4706(7) 0.6804(4) 0.8553(17) 0.0441(19) Uani 1 1 d . . . . .
C2 C 0.4280(8) 0.75 0.744(2) 0.045(3) Uani 1 2 d S T P . .
H2 H 0.3737 0.75 0.6028 0.054 Uiso 1 2 calc R U P . .
C3 C 0.5956(11) 0.75 1.155(3) 0.067(4) Uani 1 2 d S T P . .
H3 H 0.6531 0.75 1.2896 0.081 Uiso 1 2 calc R U P . .
C4 C 0.5543(7) 0.6806(5) 1.059(2) 0.055(2) Uani 1 1 d . . . . .
H4 H 0.5821 0.6338 1.1302 0.066 Uiso 1 1 calc R U . . .
C5 C 0.2768(7) 0.5801(4) 0.854(2) 0.051(2) Uani 1 1 d . . . . .
N1 N 0.1865(6) 0.5769(4) 0.947(2) 0.070(2) Uani 1 1 d . . . . .
Se1 Se 0.42284(8) 0.58108(5) 0.6964(3) 0.0609(5) Uani 1 1 d . . . . .

loop_
_atom_site_aniso_label
_atom_site_aniso_U_11
_atom_site_aniso_U_22
_atom_site_aniso_U_33
_atom_site_aniso_U_23
_atom_site_aniso_U_13
_atom_site_aniso_U_12
C1 0.042(4) 0.034(4) 0.056(5) -0.003(4) 0.014(4) -0.001(3)
C2 0.035(5) 0.040(6) 0.059(8) 0 0.003(5) 0
C3 0.057(8) 0.082(11) 0.063(10) 0 -0.016(6) 0
C4 0.049(5) 0.058(5) 0.058(6) 0.011(5) -0.004(4) 0.007(4)
C5 0.044(5) 0.035(4) 0.073(6) 0.001(4) -0.003(4) 0.002(3)
N1 0.047(4) 0.068(6) 0.095(6) -0.002(4) 0.021(4) -0.011(3)
Se1 0.0484(6) 0.0408(6) 0.0934(10) -0.0099(5) 0.0208(5) -0.0053(3)

loop_
_atom_type_symbol
_atom_type_description
_atom_type_scat_dispersion_real
_atom_type_scat_dispersion_imag
_atom_type_scat_source
C C 0.0033 0.0016 'International Tables Vol C Tables 4.2.6.8 and 6.1.1.4'
H H 0 0 'International Tables Vol C Tables 4.2.6.8 and 6.1.1.4'
N N 0.0061 0.0033 'International Tables Vol C Tables 4.2.6.8 and 6.1.1.4'
Se Se -0.0929 2.2259 'International Tables Vol C Tables 4.2.6.8 and 6.1.1.4'

loop_
_geom_angle_atom_site_label_1
_geom_angle_atom_site_label_2
_geom_angle_atom_site_label_3
_geom_angle
_geom_angle_site_symmetry_1
_geom_angle_site_symmetry_3
_geom_angle_publ_flag
C4 C1 C2 121.3(8) . . ?
C4 C1 Se1 118.9(7) . . ?
C2 C1 Se1 119.6(7) . . ?
C1 C2 C1 117.1(11) 7_575 . ?
C1 C2 H2 121.4 7_575 . ?
C1 C2 H2 121.4 . . ?
C4 C3 C4 121.4(12) 7_575 . ?
C4 C3 H3 119.3 7_575 . ?
C4 C3 H3 119.3 . . ?
C3 C4 C1 119.4(9) . . ?
C3 C4 H4 120.3 . . ?
C1 C4 H4 120.3 . . ?
N1 C5 Se1 177.5(8) . . ?
C5 Se1 C1 95.9(3) . . ?

loop_
_geom_bond_atom_site_label_1
_geom_bond_atom_site_label_2
_geom_bond_distance
_geom_bond_site_symmetry_2
_geom_bond_publ_flag
C1 C4 1.382(12) . ?
C1 C2 1.397(10) . ?
C1 Se1 1.949(8) . ?
C2 C1 1.397(10) 7_575 ?
C2 H2 0.93 . ?
C3 C4 1.363(11) 7_575 ?
C3 C4 1.363(11) . ?
C3 H3 0.93 . ?
C4 H4 0.93 . ?
C5 N1 1.138(11) . ?
C5 Se1 1.855(9) . ?

loop_
_geom_torsion_atom_site_label_1
_geom_torsion_atom_site_label_2
_geom_torsion_atom_site_label_3
_geom_torsion_atom_site_label_4
_geom_torsion
_geom_torsion_site_symmetry_1
_geom_torsion_site_symmetry_2
_geom_torsion_site_symmetry_3
_geom_torsion_site_symmetry_4
_geom_torsion_publ_flag
C4 C1 C2 C1 -2.2(15) . . . 7_575 ?
Se1 C1 C2 C1 -176.2(5) . . . 7_575 ?
C4 C3 C4 C1 1(2) 7_575 . . . ?
C2 C1 C4 C3 0.4(15) . . . . ?
Se1 C1 C4 C3 174.4(9) . . . . ?
